data_4336472
loop_
_publ_author_name
'Marco Taddei'
'Anna Donnadio'
'Ferdinando Costantino'
'Riccardo Vivani'
'Mario Casciola'

_publ_contact_author_address
;
Dipartimento di Chimica 
Universita di Perugia 
Via Elce di Sotto, 8, 06123, Perugia (Italy)
;
_publ_contact_author_email marcotaddei@hotmail.com
_publ_contact_author_name 'Marco Taddei'
_publ_section_title
;
 Synthesis, Crystal Structure, and Proton Conductivity of One-Dimensional,
 Two-Dimensional, and Three-Dimensional Zirconium Phosphonates Based on
 Glyphosate and Glyphosine
;
_journal_name_full 'Inorganic Chemistry'
_journal_page_first 12131
_journal_page_last 12139
_journal_paper_doi 10.1021/ic4019597
_journal_volume 52
_journal_year 2013
_chemical_formula_moiety ZrF[H3(O3PCH2NHCH2COO)2]
_chemical_formula_sum 'C6 F N2 O10 P2 Zr'
_chemical_formula_weight 432.24
_space_group_IT_number 14
_symmetry_cell_setting monoclinic
_symmetry_space_group_name_Hall '-P 2yn'
_symmetry_space_group_name_H-M 'P 1 21/n 1'
_audit_creation_method 'from EXP file using GSAS2CIF'
_cell_angle_alpha 90.0
_cell_angle_beta 105.6930(29)
_cell_angle_gamma 90.0
_cell_formula_units_Z 4
_cell_length_a 8.57285(25)
_cell_length_b 32.7643(13)
_cell_length_c 5.30405(13)
_cell_measurement_temperature 298
_cell_volume 1434.29(8)
_computing_structure_refinement GSAS
_computing_structure_solution FOX
_diffrn_ambient_temperature 298
_diffrn_radiation_polarisn_ratio 0.5
_diffrn_radiation_probe x-ray
_diffrn_radiation_type CuK\a
_diffrn_radiation_wavelength 1.54056
_pd_calc_method 'Rietveld Refinement'
_pd_phase_name 1
_pd_proc_ls_prof_R_factor 0.0344
_pd_proc_ls_prof_wR_expected 0.0169
_pd_proc_ls_prof_wR_factor 0.0454
_refine_ls_goodness_of_fit_all 2.89
_refine_ls_matrix_type full
_refine_ls_number_parameters 98
_refine_ls_number_restraints 59
_refine_ls_R_Fsqd_factor 0.04689
_refine_ls_shift/su_max 0.06
_refine_ls_shift/su_mean 0.01
_cod_data_source_file ic4019597_si_001_2.cif
_cod_data_source_block compound_1
_cod_original_cell_volume 1434.28(8)
_cod_database_code 4336472

loop_
_symmetry_equiv_pos_site_id
_symmetry_equiv_pos_as_xyz
1 +x,+y,+z
2 -x+1/2,+y+1/2,-z+1/2
-1 -x,-y,-z
-2 +x+1/2,-y+1/2,+z+1/2

loop_
_atom_site_type_symbol
_atom_site_label
_atom_site_fract_x
_atom_site_fract_y
_atom_site_fract_z
_atom_site_occupancy
_atom_site_thermal_displace_type
_atom_site_U_iso_or_equiv
_atom_site_site_symmetry_multiplicity
Zr Zr 0.82312(33) 0.05732(10) 0.6739(6) 1.0 Uiso 0.0182(10) 4
F F 0.6131(11) 0.07726(35) 0.5826(22) 1.0 Uiso 0.0149(13) 4
O O1 0.5032(16) -0.1963(4) 0.8758(29) 1.0 Uiso 0.0149(13) 4
O O2 0.7504(15) -0.1699(4) 1.1029(28) 1.0 Uiso 0.0149(13) 4
C C3 0.6094(15) -0.1637(4) 0.980(4) 1.0 Uiso 0.0149(13) 4
C C4 0.5410(17) -0.1223(5) 0.984(4) 1.0 Uiso 0.0149(13) 4
N N5 0.6680(17) -0.0933(4) 1.1277(29) 1.0 Uiso 0.0149(13) 4
C C6 0.6110(16) -0.0482(5) 1.0484(29) 1.0 Uiso 0.0149(13) 4
P P7 0.7782(6) -0.00932(19) 1.1726(13) 1.0 Uiso 0.0149(13) 4
O O8 0.7705(14) 0.0233(4) 0.9534(21) 1.0 Uiso 0.0149(13) 4
O O9 0.9419(13) -0.0346(4) 1.2248(26) 1.0 Uiso 0.0149(13) 4
O O10 0.7587(14) 0.01234(32) 1.4038(22) 1.0 Uiso 0.0149(13) 4
O O11 0.8771(16) 0.2502(4) 0.8356(27) 1.0 Uiso 0.0149(13) 4
O O12 0.7611(16) 0.1974(4) 0.6855(26) 1.0 Uiso 0.0149(13) 4
C C13 0.8082(20) 0.2273(4) 0.6409(25) 1.0 Uiso 0.0149(13) 4
C C14 0.8404(20) 0.2323(4) 0.3760(34) 1.0 Uiso 0.0149(13) 4
N N15 0.8185(13) 0.1969(5) 0.2490(30) 1.0 Uiso 0.0149(13) 4
C C16 0.9863(15) 0.1792(4) 0.264(4) 1.0 Uiso 0.0149(13) 4
P P17 0.9970(7) 0.11628(20) 0.2384(14) 1.0 Uiso 0.0149(13) 4
O O18 0.8969(14) 0.0964(4) 0.4169(22) 1.0 Uiso 0.0149(13) 4
O O19 0.9169(13) 0.10384(35) -0.0342(23) 1.0 Uiso 0.0149(13) 4
O O20 1.1903(15) 0.1009(4) 0.3342(31) 1.0 Uiso 0.0149(13) 4

loop_
_atom_type_symbol
_atom_type_number_in_cell
_atom_type_scat_dispersion_real
_atom_type_scat_dispersion_imag
_atom_type_scat_Cromer_Mann_a1
_atom_type_scat_Cromer_Mann_a2
_atom_type_scat_Cromer_Mann_a3
_atom_type_scat_Cromer_Mann_a4
_atom_type_scat_Cromer_Mann_b1
_atom_type_scat_Cromer_Mann_b2
_atom_type_scat_Cromer_Mann_b3
_atom_type_scat_Cromer_Mann_b4
_atom_type_scat_Cromer_Mann_c
_atom_type_scat_source
O 40.0 0.000 0.000 3.04850 13.2771 2.28680 5.70110 1.54630 0.32390 0.86700 32.9089 0.25080 International_Tables_Vol_C
C 24.0 0.000 0.000 2.31000 20.8439 1.02000 10.2075 1.58860 0.56870 0.86500 51.6512 0.21560 International_Tables_Vol_C
N 8.0 0.000 0.000 12.2126 0.00570 3.13220 9.89330 2.01250 28.9975 1.16630 0.58260 -11.529 International_Tables_Vol_C
P 8.0 0.000 0.000 6.43450 1.90670 4.17910 27.1570 1.78000 0.52600 1.49080 68.1645 1.11490 International_Tables_Vol_C
Zr 4.0 0.000 0.000 17.8765 1.27618 10.9480 11.9160 5.41732 0.11762 3.65721 87.6627 2.06929 International_Tables_Vol_C
F 4.0 0.000 0.000 3.53920 10.2825 2.64120 4.29440 1.51700 0.26150 1.02430 26.1476 0.27760 International_Tables_Vol_C

loop_
_geom_angle_atom_site_label_1
_geom_angle_atom_site_label_2
_geom_angle_atom_site_label_3
_geom_angle
_geom_angle_site_symmetry_1
_geom_angle_site_symmetry_3
_geom_angle_publ_flag
O8 Zr O9 90.3(4) 1_555 -1_757 n
O8 Zr O10 92.6(4) 1_555 1_554 n
O8 Zr O18 173.4(5) 1_555 1_555 n
O8 Zr O19 88.7(5) 1_555 1_556 n
O8 Zr F 89.5(5) 1_555 1_555 n
O9 Zr O10 89.0(4) -1_757 1_554 n
O9 Zr O18 86.8(5) -1_757 1_555 n
O9 Zr O19 85.5(4) -1_757 1_556 n
O9 Zr F 179.624(4) -1_757 1_555 n
O10 Zr O18 93.3(5) 1_554 1_555 n
O10 Zr O19 174.3(5) 1_554 1_556 n
O10 Zr F 90.7(5) 1_554 1_555 n
O18 Zr O19 85.2(4) 1_555 1_556 n
O18 Zr F 93.3(5) 1_555 1_555 n
O19 Zr F 94.9(5) 1_556 1_555 n
O1 C3 O2 121.5(6) 1_555 1_555 n
O1 C3 C4 118.8(8) 1_555 1_555 n
O2 C3 C4 118.6(6) 1_555 1_555 n
C3 C4 N5 110.7(8) 1_555 1_555 n
C4 N5 C6 109.2(6) 1_555 1_555 n
N5 C6 P7 112.7(7) 1_555 1_555 n
C6 P7 O8 108.9(6) 1_555 1_555 n
C6 P7 O9 105.0(5) 1_555 1_555 n
C6 P7 O10 111.7(6) 1_555 1_555 n
O8 P7 O9 110.1(6) 1_555 1_555 n
O8 P7 O10 107.4(6) 1_555 1_555 n
O9 P7 O10 113.7(6) 1_555 1_555 n
P7 O8 Zr 163.0(8) 1_555 1_555 n
P7 O9 Zr 169.0(9) 1_555 -1_757 n
P7 O10 Zr 150.9(8) 1_555 1_556 n
O11 C13 O12 117.3(9) 1_555 1_555 n
O11 C13 C14 121.7(7) 1_555 1_555 n
O12 C13 C14 117.5(7) 1_555 1_555 n
C13 C14 N15 109.9(8) 1_555 1_555 n
C14 N15 C16 107.5(7) 1_555 1_555 n
N15 C16 P17 115.4(7) 1_555 1_555 n
C16 P17 O18 109.2(6) 1_555 1_555 n
C16 P17 O19 108.8(6) 1_555 1_555 n
C16 P17 O20 109.7(5) 1_555 1_555 n
O18 P17 O19 106.8(5) 1_555 1_555 n
O18 P17 O20 110.3(6) 1_555 1_555 n
O19 P17 O20 111.9(6) 1_555 1_555 n
P17 O18 Zr 162.4(8) 1_555 1_555 n
P17 O19 Zr 151.2(8) 1_555 1_554 n

loop_
_geom_bond_atom_site_label_1
_geom_bond_atom_site_label_2
_geom_bond_distance
_geom_bond_site_symmetry_2
_geom_bond_publ_flag
Zr O8 2.001(10) 1_555 n
Zr O9 2.078(9) -1_757 n
Zr O10 2.025(10) 1_554 n
Zr O18 2.089(10) 1_555 n
Zr O19 2.166(10) 1_556 n
Zr F 1.853(9) 1_555 n
F Zr 1.853(9) 1_555 n
O1 O2 2.304(13) 1_555 n
O1 C3 1.413(13) 1_555 n
O1 O11 2.450(16) 2_646 n
O1 N15 2.657(16) -1_656 n
O2 O1 2.304(13) 1_555 n
O2 C3 1.226(12) 1_555 n
O2 N5 2.619(17) 1_555 n
C3 O1 1.413(13) 1_555 n
C3 O2 1.226(12) 1_555 n
C3 C4 1.483(14) 1_555 n
C4 C3 1.483(14) 1_555 n
C4 N5 1.488(15) 1_555 n
N5 C4 1.488(15) 1_555 n
N5 C6 1.578(15) 1_555 n
N5 O20 3.025(23) -1_756 n
N5 O20 2.794(20) -1_757 n
C6 N5 1.578(15) 1_555 n
C6 P7 1.897(13) 1_555 n
P7 C6 1.897(13) 1_555 n
P7 O8 1.568(10) 1_555 n
P7 O9 1.587(10) 1_555 n
P7 O10 1.465(10) 1_555 n
O8 P7 1.568(10) 1_555 n
O8 Zr 2.001(10) 1_555 n
O9 P7 1.587(10) 1_555 n
O9 Zr 2.078(9) -1_757 n
O10 P7 1.465(10) 1_555 n
O10 Zr 2.025(10) 1_556 n
O11 O1 2.450(16) 2_656 n
O11 C13 1.284(13) 1_555 n
O12 C13 1.109(14) 1_555 n
O12 N15 2.895(16) 1_556 n
C13 O11 1.284(13) 1_555 n
C13 O12 1.109(14) 1_555 n
C13 C14 1.512(14) 1_555 n
C13 N15 2.329(14) 1_555 n
C14 C13 1.512(14) 1_555 n
C14 N15 1.329(15) 1_555 n
N15 O1 2.657(16) -1_656 n
N15 O12 2.895(16) 1_554 n
N15 C14 1.329(15) 1_555 n
N15 C16 1.532(15) 1_555 n
C16 N15 1.532(15) 1_555 n
C16 P17 2.071(13) 1_555 n
C16 O19 2.908(15) 1_555 n
C16 O20 3.071(17) 1_555 n
P17 C16 2.071(13) 1_555 n
P17 O18 1.580(10) 1_555 n
P17 O19 1.480(10) 1_555 n
P17 O20 1.674(12) 1_555 n
O18 P17 1.580(10) 1_555 n
O18 Zr 2.089(10) 1_555 n
O19 P17 1.480(10) 1_555 n
O19 Zr 2.166(10) 1_554 n
O20 N5 3.025(23) -1_756 n
O20 N5 2.794(20) -1_757 n
O20 P17 1.674(12) 1_555 n
